data_1540667
loop_
_publ_author_name
'Ju, Huiyeong'
'Park, In-Hyeok'
'Lee, Eunji'
'Kim, Seulgi'
'Jung, Jong Hwa'
'Ikeda, Mari'
'Habata, Yoichi'
'Lee, Shim Sung'

_publ_section_title
;
 Guest-triggered assembly of zinc(ii) supramolecular isomers with
 accompanying dimensional change and reversible
 single-crystal-to-single-crystal transformation
;
_journal_issue 9
_journal_name_full CrystEngComm
_journal_page_first 1600
_journal_paper_doi 10.1039/C5CE02194D
_journal_volume 18
_journal_year 2016
_chemical_formula_moiety '2(C22 H20 N4 O4 Zn), 2(C2 H4.50 N0.50 O0.50), 2(C6 H12), 4(O H2)'
_chemical_formula_sum 'C60 H81 N9 O13 Zn2'
_chemical_formula_weight 1267.08
_chemical_name_systematic
; 
 ? 
;
_space_group_IT_number 14
_symmetry_cell_setting monoclinic
_symmetry_space_group_name_Hall '-P 2yn'
_symmetry_space_group_name_H-M 'P 1 21/n 1'
_atom_sites_solution_hydrogens geom
_atom_sites_solution_primary direct
_atom_sites_solution_secondary difmap
_audit_creation_method SHELXL-97
_audit_update_record
;
2015-12-03 deposited with the CCDC.
2015-12-09 downloaded from the CCDC.
;
_cell_angle_alpha 90.00
_cell_angle_beta 91.807(2)
_cell_angle_gamma 90.00
_cell_formula_units_Z 2
_cell_length_a 10.3361(4)
_cell_length_b 20.4349(7)
_cell_length_c 16.2418(5)
_cell_measurement_reflns_used 5590
_cell_measurement_temperature 173(2)
_cell_measurement_theta_max 21.33
_cell_measurement_theta_min 2.30
_cell_volume 3428.8(2)
_computing_cell_refinement 'Bruker SAINT'
_computing_data_collection 'Bruker APEX2'
_computing_data_reduction 'Bruker SAINT'
_computing_molecular_graphics 'Bruker SHELXTL'
_computing_publication_material 'Bruker SHELXTL'
_computing_structure_refinement 'SHELXL-97 (Sheldrick, 2008)'
_computing_structure_solution 'SHELXS-97 (Sheldrick, 2008)'
_diffrn_ambient_temperature 173(2)
_diffrn_measured_fraction_theta_full 1.000
_diffrn_measured_fraction_theta_max 1.000
_diffrn_measurement_device_type 'Bruker APEX-II CCD'
_diffrn_measurement_method '\f and \w scans'
_diffrn_radiation_monochromator graphite
_diffrn_radiation_source 'fine-focus sealed tube'
_diffrn_radiation_type MoK\a
_diffrn_radiation_wavelength 0.71073
_diffrn_reflns_av_R_equivalents 0.0916
_diffrn_reflns_av_sigmaI/netI 0.0703
_diffrn_reflns_limit_h_max 11
_diffrn_reflns_limit_h_min -12
_diffrn_reflns_limit_k_max 25
_diffrn_reflns_limit_k_min -25
_diffrn_reflns_limit_l_max 20
_diffrn_reflns_limit_l_min -20
_diffrn_reflns_number 47173
_diffrn_reflns_theta_full 26.00
_diffrn_reflns_theta_max 26.00
_diffrn_reflns_theta_min 1.60
_exptl_absorpt_coefficient_mu 0.762
_exptl_absorpt_correction_T_max 0.9572
_exptl_absorpt_correction_T_min 0.8738
_exptl_absorpt_correction_type multi-scan
_exptl_absorpt_process_details SADABS
_exptl_crystal_colour colourless
_exptl_crystal_density_diffrn 1.227
_exptl_crystal_density_method 'not measured'
_exptl_crystal_description plate
_exptl_crystal_F_000 1336
_exptl_crystal_size_max 0.18
_exptl_crystal_size_mid 0.15
_exptl_crystal_size_min 0.06
_refine_diff_density_max 1.414
_refine_diff_density_min -0.544
_refine_diff_density_rms 0.138
_refine_ls_extinction_method none
_refine_ls_goodness_of_fit_ref 1.095
_refine_ls_hydrogen_treatment constr
_refine_ls_matrix_type full
_refine_ls_number_parameters 400
_refine_ls_number_reflns 6741
_refine_ls_number_restraints 44
_refine_ls_restrained_S_all 3.262
_refine_ls_R_factor_all 0.1281
_refine_ls_R_factor_gt 0.0782
_refine_ls_shift/su_max 0.000
_refine_ls_shift/su_mean 0.000
_refine_ls_structure_factor_coef Fsqd
_refine_ls_weighting_details 'calc w=1/[\s^2^(Fo^2^)+(0.1420P)^2^+9.0096P] where P=(Fo^2^+2Fc^2^)/3'
_refine_ls_weighting_scheme calc
_refine_ls_wR_factor_gt 0.2376
_refine_ls_wR_factor_ref 0.2753
_reflns_number_gt 4246
_reflns_number_total 6741
_reflns_threshold_expression >2sigma(I)
_cod_data_source_file c5ce02194d2.cif
_cod_data_source_block 4
_cod_depositor_comments
;
The following automatic conversions were performed:

'_symmetry_cell_setting' value 'Monoclinic' changed to 'monoclinic'
according to
/usr/data/users/saulius/crontab/automatic-downloads/rss-feeds/RSC/lib/dictionaries/cif_core.dic
dictionary named 'cif_core.dic' version 2.4.2 from 2011-04-26.

Automatic conversion script
Id: cif_fix_values 4268 2015-11-12 08:31:59Z antanas 

 Adding full bibliography for 1540663--1540667.cif.
;
_cod_original_sg_symbol_H-M P2(1)/n
_cod_database_code 1540667

loop_
_symmetry_equiv_pos_as_xyz
'x, y, z'
'-x+1/2, y+1/2, -z+1/2'
'-x, -y, -z'
'x-1/2, -y-1/2, z-1/2'

loop_
_atom_site_label
_atom_site_type_symbol
_atom_site_fract_x
_atom_site_fract_y
_atom_site_fract_z
_atom_site_U_iso_or_equiv
_atom_site_adp_type
_atom_site_occupancy
_atom_site_symmetry_multiplicity
_atom_site_calc_flag
_atom_site_refinement_flags
Zn1 Zn 0.6348(2) 0.22554(11) 0.04324(12) 0.0325(8) Uani 1 1 d .
O1 O 0.7891(12) 0.2314(7) 0.1159(7) 0.038(3) Uani 1 1 d .
O2 O 0.8961(13) 0.1638(7) 0.0352(7) 0.041(3) Uani 1 1 d .
O3 O 1.1590(13) 0.2396(7) 0.4345(8) 0.041(3) Uani 1 1 d .
O4 O 0.9509(14) 0.2617(7) 0.4063(8) 0.043(3) Uani 1 1 d .
N1 N 0.5638(15) 0.1338(8) 0.0547(9) 0.036(4) Uani 1 1 d .
N2 N 0.3864(15) -0.0373(8) 0.1333(10) 0.036(4) Uani 1 1 d .
N3 N 0.2330(16) -0.1229(9) 0.2301(9) 0.040(4) Uani 1 1 d .
N4 N -0.0152(16) -0.2198(8) 0.3876(9) 0.038(4) Uani 1 1 d .
C1 C 0.6294(18) 0.0867(10) 0.0960(12) 0.039(5) Uani 1 1 d .
H1A H 0.7188 0.0938 0.1079 0.047 Uiso 1 1 calc R
C2 C 0.5775(18) 0.0299(10) 0.1217(12) 0.038(5) Uani 1 1 d .
H2 H 0.6301 -0.0011 0.1507 0.045 Uiso 1 1 calc R
C3 C 0.4457(17) 0.0166(10) 0.1056(11) 0.033(4) Uani 1 1 d .
C4 C 0.3777(19) 0.0649(10) 0.0590(11) 0.038(5) Uani 1 1 d .
H4A H 0.2890 0.0584 0.0440 0.045 Uiso 1 1 calc R
C5 C 0.4383(18) 0.1204(10) 0.0358(12) 0.037(4) Uani 1 1 d .
H5A H 0.3899 0.1516 0.0044 0.044 Uiso 1 1 calc R
C6 C 0.2484(18) -0.0488(11) 0.1121(12) 0.039(5) Uani 1 1 d .
H6A H 0.2345 -0.0457 0.0516 0.047 Uiso 1 1 calc R
H6B H 0.1956 -0.0144 0.1378 0.047 Uiso 1 1 calc R
C7 C 0.4481(19) -0.0852(10) 0.1884(12) 0.040(5) Uani 1 1 d .
H7A H 0.5314 -0.0673 0.2102 0.048 Uiso 1 1 calc R
H7B H 0.4667 -0.1255 0.1571 0.048 Uiso 1 1 calc R
C8 C 0.3610(19) -0.1019(11) 0.2604(12) 0.044(5) Uani 1 1 d .
H8A H 0.4016 -0.1372 0.2939 0.053 Uiso 1 1 calc R
H8B H 0.3522 -0.0629 0.2960 0.053 Uiso 1 1 calc R
C9 C 0.204(2) -0.1151(10) 0.1412(11) 0.040(5) Uani 1 1 d .
H9A H 0.1100 -0.1198 0.1301 0.048 Uiso 1 1 calc R
H9B H 0.2490 -0.1498 0.1104 0.048 Uiso 1 1 calc R
C10 C 0.1516(19) -0.1535(11) 0.2802(11) 0.041(5) Uani 1 1 d .
C11 C 0.177(2) -0.1577(11) 0.3670(11) 0.044(5) Uani 1 1 d .
H11A H 0.2512 -0.1371 0.3908 0.053 Uiso 1 1 calc R
C12 C 0.095(2) -0.1905(11) 0.4152(12) 0.043(5) Uani 1 1 d .
H12A H 0.1165 -0.1933 0.4724 0.052 Uiso 1 1 calc R
C13 C -0.042(2) -0.2147(10) 0.3061(12) 0.042(5) Uani 1 1 d .
H13A H -0.1198 -0.2338 0.2849 0.050 Uiso 1 1 calc R
C14 C 0.0361(19) -0.1839(11) 0.2526(12) 0.044(5) Uani 1 1 d .
H14A H 0.0122 -0.1829 0.1956 0.053 Uiso 1 1 calc R
C15 C 0.8892(18) 0.1989(10) 0.0984(11) 0.033(4) Uani 1 1 d .
C16 C 1.0005(18) 0.2016(10) 0.1596(10) 0.032(4) Uani 1 1 d .
C17 C 1.1225(19) 0.1819(12) 0.1379(12) 0.045(5) Uani 1 1 d .
H17A H 1.1366 0.1670 0.0835 0.053 Uiso 1 1 calc R
C18 C 1.225(2) 0.1840(13) 0.1955(13) 0.053(6) Uani 1 1 d .
H18A H 1.3088 0.1713 0.1799 0.064 Uiso 1 1 calc R
C19 C 1.2045(19) 0.2041(12) 0.2749(12) 0.047(5) Uani 1 1 d .
H19A H 1.2747 0.2053 0.3140 0.056 Uiso 1 1 calc R
C20 C 1.0819(18) 0.2226(10) 0.2979(11) 0.034(4) Uani 1 1 d .
C21 C 0.9801(18) 0.2228(10) 0.2401(11) 0.035(4) Uani 1 1 d .
H21A H 0.8968 0.2373 0.2551 0.042 Uiso 1 1 calc R
C22 C 1.059(2) 0.2427(10) 0.3850(11) 0.037(5) Uani 1 1 d .
O1W O 0.061(2) 0.0649(14) 0.9845(15) 0.127(11) Uani 1 1 d .
O2W O 0.732(3) 0.3482(19) 0.365(2) 0.157(13) Uani 1 1 d .
C23 C 0.562(4) 0.131(2) 0.329(2) 0.112(13) Uani 1 1 d .
H23A H 0.6259 0.1181 0.2875 0.134 Uiso 1 1 calc R
H23B H 0.4972 0.1597 0.3013 0.134 Uiso 1 1 calc R
C24 C 0.629(4) 0.167(2) 0.397(3) 0.121(14) Uani 1 1 d .
H24A H 0.7013 0.1401 0.4195 0.145 Uiso 1 1 calc R
H24B H 0.6662 0.2078 0.3747 0.145 Uiso 1 1 calc R
C25 C 0.544(5) 0.183(2) 0.463(3) 0.125(16) Uani 1 1 d .
H25A H 0.4770 0.2146 0.4417 0.151 Uiso 1 1 calc R
H25B H 0.5939 0.2051 0.5076 0.151 Uiso 1 1 calc R
C26 C 0.481(5) 0.126(3) 0.494(3) 0.142(18) Uani 1 1 d .
H26A H 0.4165 0.1394 0.5351 0.171 Uiso 1 1 calc R
H26B H 0.5462 0.0982 0.5237 0.171 Uiso 1 1 calc R
C27 C 0.413(5) 0.085(2) 0.428(3) 0.131(16) Uani 1 1 d .
H27A H 0.3824 0.0434 0.4531 0.158 Uiso 1 1 calc R
H27B H 0.3353 0.1088 0.4070 0.158 Uiso 1 1 calc R
C28 C 0.495(5) 0.069(2) 0.360(3) 0.123(15) Uani 1 1 d .
H28A H 0.4413 0.0498 0.3143 0.148 Uiso 1 1 calc R
H28B H 0.5604 0.0366 0.3777 0.148 Uiso 1 1 calc R
C29 C 0.833(3) -0.0373(17) 0.308(2) 0.057(12) Uani 0.50 1 d PD
C32 C 0.948(5) 0.034(3) 0.209(2) 0.09(2) Uani 0.50 1 d PDU
H32A H 0.8841 0.0112 0.1735 0.140 Uiso 0.50 1 calc PR
H32B H 1.0351 0.0247 0.1903 0.140 Uiso 0.50 1 calc PR
H32C H 0.9317 0.0812 0.2067 0.140 Uiso 0.50 1 calc PR
N5 N 0.937(5) 0.012(3) 0.290(2) 0.19(4) Uani 0.50 1 d PDU
C31 C 1.018(3) 0.0390(16) 0.3577(19) 0.11(2) Uani 0.50 1 d PDU
H31A H 1.0827 0.0687 0.3352 0.159 Uiso 0.50 1 calc PR
H31B H 1.0624 0.0032 0.3872 0.159 Uiso 0.50 1 calc PR
H31C H 0.9639 0.0631 0.3957 0.159 Uiso 0.50 1 calc PR
O5 O 0.747(3) -0.0675(16) 0.2615(19) 0.110(15) Uani 0.50 1 d PRDU
C30 C 0.838(3) -0.0520(16) 0.3907(19) 0.15(3) Uani 0.50 1 d PRDU
H30A H 0.9081 -0.0271 0.4180 0.222 Uiso 0.50 1 calc PR
H30B H 0.8539 -0.0989 0.3981 0.222 Uiso 0.50 1 calc PR
H30C H 0.7554 -0.0403 0.4148 0.222 Uiso 0.50 1 calc PR

loop_
_atom_site_aniso_label
_atom_site_aniso_U_11
_atom_site_aniso_U_22
_atom_site_aniso_U_33
_atom_site_aniso_U_23
_atom_site_aniso_U_13
_atom_site_aniso_U_12
Zn1 0.0325(12) 0.0433(14) 0.0212(11) -0.0004(9) -0.0067(8) 0.0006(10)
O1 0.031(7) 0.059(9) 0.024(6) -0.003(6) -0.008(5) 0.006(6)
O2 0.040(7) 0.061(9) 0.022(6) -0.009(6) -0.009(5) 0.001(7)
O3 0.040(8) 0.058(9) 0.025(7) -0.007(6) -0.011(6) 0.002(7)
O4 0.042(8) 0.063(10) 0.024(7) -0.007(6) -0.003(6) 0.005(7)
N1 0.032(8) 0.048(10) 0.028(8) 0.000(7) -0.002(6) 0.002(7)
N2 0.029(8) 0.046(10) 0.034(8) 0.007(7) -0.004(7) -0.004(7)
N3 0.039(9) 0.055(11) 0.025(8) 0.004(7) -0.011(7) -0.017(8)
N4 0.042(9) 0.049(10) 0.024(8) 0.004(7) -0.007(7) -0.003(8)
C1 0.029(10) 0.048(12) 0.039(11) 0.004(9) -0.006(8) -0.004(9)
C2 0.032(10) 0.047(12) 0.035(10) 0.002(9) -0.004(8) 0.000(9)
C3 0.030(10) 0.045(12) 0.024(9) -0.002(8) 0.004(7) 0.002(9)
C4 0.032(10) 0.049(13) 0.032(10) 0.002(9) 0.001(8) 0.002(9)
C5 0.033(10) 0.042(12) 0.035(10) 0.003(8) -0.003(8) 0.004(9)
C6 0.027(9) 0.060(14) 0.031(10) 0.007(9) -0.004(8) -0.003(9)
C7 0.036(10) 0.049(12) 0.034(10) 0.010(9) -0.008(8) -0.001(9)
C8 0.040(11) 0.055(13) 0.036(11) 0.003(9) -0.014(9) -0.013(10)
C9 0.044(11) 0.051(13) 0.025(9) -0.001(8) -0.006(8) -0.011(10)
C10 0.040(11) 0.051(13) 0.030(10) 0.003(9) -0.011(8) -0.006(10)
C11 0.042(11) 0.060(14) 0.028(10) 0.004(9) -0.012(9) -0.012(10)
C12 0.045(12) 0.058(14) 0.025(10) 0.004(9) -0.009(8) -0.011(10)
C13 0.039(11) 0.055(14) 0.031(10) 0.003(9) -0.012(8) -0.011(10)
C14 0.042(11) 0.065(15) 0.024(9) 0.004(9) -0.009(8) -0.012(10)
C15 0.033(10) 0.045(11) 0.022(9) 0.001(8) -0.006(7) 0.001(9)
C16 0.033(10) 0.042(11) 0.022(9) -0.003(8) -0.005(7) -0.005(8)
C17 0.034(11) 0.071(15) 0.028(10) -0.011(10) -0.006(8) 0.002(10)
C18 0.028(10) 0.095(19) 0.036(11) -0.015(12) -0.005(8) 0.001(11)
C19 0.035(11) 0.078(16) 0.028(10) -0.015(10) -0.011(8) -0.004(10)
C20 0.032(10) 0.048(12) 0.023(9) -0.002(8) -0.004(7) -0.002(9)
C21 0.031(10) 0.046(11) 0.027(9) -0.002(8) -0.003(7) 0.000(9)
C22 0.045(12) 0.040(11) 0.025(9) 0.000(8) -0.008(8) -0.003(9)
O1W 0.075(14) 0.18(3) 0.118(19) -0.098(19) -0.051(13) 0.063(16)
O2W 0.12(2) 0.21(4) 0.13(2) 0.01(2) -0.041(19) 0.00(2)
C23 0.13(3) 0.11(3) 0.09(3) -0.02(2) 0.00(2) -0.03(3)
C24 0.10(3) 0.10(3) 0.16(4) -0.03(3) -0.03(3) -0.01(2)
C25 0.19(5) 0.09(3) 0.10(3) -0.03(2) -0.05(3) 0.01(3)
C26 0.16(4) 0.19(5) 0.08(3) 0.00(3) -0.02(3) 0.05(4)
C27 0.13(4) 0.15(4) 0.11(3) 0.04(3) -0.03(3) -0.04(3)
C28 0.16(4) 0.10(3) 0.11(3) -0.02(2) 0.00(3) -0.05(3)
C29 0.04(3) 0.05(3) 0.07(3) 0.00(2) 0.01(2) 0.01(2)
C32 0.09(2) 0.09(2) 0.09(2) 0.000(3) 0.003(3) 0.000(3)
N5 0.19(4) 0.19(4) 0.19(4) 0.000(3) 0.006(3) 0.000(3)
C31 0.11(2) 0.11(2) 0.11(2) 0.000(3) 0.003(3) 0.000(3)
O5 0.110(15) 0.110(15) 0.110(15) 0.000(3) 0.003(3) 0.000(3)
C30 0.15(3) 0.15(3) 0.15(3) 0.000(3) 0.005(3) 0.000(3)

loop_
_atom_type_symbol
_atom_type_description
_atom_type_scat_dispersion_real
_atom_type_scat_dispersion_imag
_atom_type_scat_source
C C 0.0033 0.0016 'International Tables Vol C Tables 4.2.6.8 and 6.1.1.4'
H H 0.0000 0.0000 'International Tables Vol C Tables 4.2.6.8 and 6.1.1.4'
N N 0.0061 0.0033 'International Tables Vol C Tables 4.2.6.8 and 6.1.1.4'
O O 0.0106 0.0060 'International Tables Vol C Tables 4.2.6.8 and 6.1.1.4'
Zn Zn 0.2839 1.4301 'International Tables Vol C Tables 4.2.6.8 and 6.1.1.4'

loop_
_geom_angle_atom_site_label_1
_geom_angle_atom_site_label_2
_geom_angle_atom_site_label_3
_geom_angle
_geom_angle_site_symmetry_1
_geom_angle_site_symmetry_3
O3 Zn1 O1 113.8(6) 4_565 .
O3 Zn1 N1 118.9(6) 4_565 .
O1 Zn1 N1 107.0(6) . .
O3 Zn1 N4 113.7(6) 4_565 2
O1 Zn1 N4 97.6(6) . 2
N1 Zn1 N4 103.3(7) . 2
C15 O1 Zn1 119.2(11) . .
C22 O3 Zn1 115.4(13) . 4_666
C1 N1 C5 115.6(17) . .
C1 N1 Zn1 122.1(13) . .
C5 N1 Zn1 121.0(13) . .
C3 N2 C7 124.0(15) . .
C3 N2 C6 120.0(15) . .
C7 N2 C6 116.0(15) . .
C10 N3 C8 120.7(15) . .
C10 N3 C9 122.2(15) . .
C8 N3 C9 116.8(15) . .
C13 N4 C12 115.9(17) . .
C13 N4 Zn1 118.5(13) . 2_545
C12 N4 Zn1 125.6(13) . 2_545
N1 C1 C2 124.8(18) . .
C1 C2 C3 120.0(19) . .
N2 C3 C2 123.0(17) . .
N2 C3 C4 121.7(17) . .
C2 C3 C4 115.3(18) . .
C5 C4 C3 120.4(18) . .
N1 C5 C4 123.8(18) . .
N2 C6 C9 111.6(16) . .
N2 C7 C8 111.1(16) . .
N3 C8 C7 110.8(15) . .
N3 C9 C6 110.5(15) . .
N3 C10 C14 123.7(17) . .
N3 C10 C11 121.9(17) . .
C14 C10 C11 114.5(18) . .
C12 C11 C10 120.4(18) . .
C11 C12 N4 124.3(17) . .
N4 C13 C14 123.9(18) . .
C13 C14 C10 121.0(18) . .
O2 C15 O1 123.3(16) . .
O2 C15 C16 120.2(17) . .
O1 C15 C16 116.5(16) . .
C17 C16 C21 119.7(16) . .
C17 C16 C15 120.5(16) . .
C21 C16 C15 119.8(16) . .
C16 C17 C18 120.0(18) . .
C19 C18 C17 120.4(19) . .
C18 C19 C20 120.1(17) . .
C19 C20 C21 119.9(17) . .
C19 C20 C22 120.1(16) . .
C21 C20 C22 119.9(17) . .
C20 C21 C16 119.8(17) . .
O4 C22 O3 123.4(17) . .
O4 C22 C20 121.2(17) . .
O3 C22 C20 115.3(18) . .
C24 C23 C28 112(4) . .
C25 C24 C23 113(4) . .
C24 C25 C26 111(4) . .
C25 C26 C27 113(4) . .
C28 C27 C26 113(4) . .
C27 C28 C23 111(4) . .
O5 C29 C30 117.7(10) . .
O5 C29 N5 133.3(11) . .
C30 C29 N5 109.0(9) . .
C32 N5 C31 121.6(16) . .
C32 N5 C29 118.0(13) . .
C31 N5 C29 120.3(9) . .

loop_
_geom_bond_atom_site_label_1
_geom_bond_atom_site_label_2
_geom_bond_distance
_geom_bond_site_symmetry_2
Zn1 O3 1.928(13) 4_565
Zn1 O1 1.957(12) .
Zn1 N1 2.024(17) .
Zn1 N4 2.031(16) 2
O1 C15 1.27(2) .
O2 C15 1.26(2) .
O3 C22 1.29(2) .
O3 Zn1 1.928(13) 4_666
O4 C22 1.24(2) .
N1 C1 1.34(2) .
N1 C5 1.35(2) .
N2 C3 1.35(2) .
N2 C7 1.46(2) .
N2 C6 1.48(2) .
N3 C10 1.34(3) .
N3 C8 1.46(2) .
N3 C9 1.47(2) .
N4 C13 1.35(2) .
N4 C12 1.35(2) .
N4 Zn1 2.031(16) 2_545
C1 C2 1.35(3) .
C2 C3 1.41(3) .
C3 C4 1.42(3) .
C4 C5 1.35(3) .
C6 C9 1.51(3) .
C7 C8 1.54(3) .
C10 C14 1.41(3) .
C10 C11 1.43(3) .
C11 C12 1.35(3) .
C13 C14 1.36(3) .
C15 C16 1.50(2) .
C16 C17 1.38(3) .
C16 C21 1.40(2) .
C17 C18 1.39(3) .
C18 C19 1.38(3) .
C19 C20 1.38(3) .
C20 C21 1.39(2) .
C20 C22 1.50(3) .
C23 C24 1.48(5) .
C23 C28 1.53(5) .
C24 C25 1.45(6) .
C25 C26 1.45(6) .
C26 C27 1.52(6) .
C27 C28 1.45(6) .
C29 O5 1.301(12) .
C29 C30 1.378(13) .
C29 N5 1.509(13) .
C32 N5 1.398(11) .
N5 C31 1.465(14) .
